data_7208061
loop_
_publ_author_name
'Rossin, Andrea'
'Chierotti, Michele R.'
'Giambastiani, Giuliano'
'Gobetto, Roberto'
'Peruzzini, Maurizio'

_publ_section_title
;
 Amine-templated polymeric Mg formates: crystalline scaffolds exhibiting
 extensive hydrogen bonding
;
_journal_issue 13
_journal_name_full CrystEngComm
_journal_page_first 4454
_journal_paper_doi 10.1039/c2ce25048a
_journal_volume 14
_journal_year 2012
_chemical_compound_source 'synthesis as described'
_chemical_formula_moiety 'C4 H9 Mg1 N3 O6'
_chemical_formula_sum 'C4 H9 Mg N3 O6'
_chemical_formula_weight 219.45
_chemical_name_systematic
;
?
;
_space_group_IT_number 52
_symmetry_Int_Tables_number 52
_symmetry_space_group_name_Hall '-P 2a 2bc'
_symmetry_space_group_name_H-M 'P n n a'
_atom_sites_solution_hydrogens geom
_atom_sites_solution_primary direct
_atom_sites_solution_secondary difmap
_audit_creation_date 2011-10-21T16:49:40-00:00
_audit_creation_method 'WinGX routine CIF_UPDATE'
_cell_angle_alpha 90
_cell_angle_beta 90
_cell_angle_gamma 90
_cell_formula_units_Z 4
_cell_length_a 8.391(2)
_cell_length_b 11.831(2)
_cell_length_c 8.842(1)
_cell_measurement_reflns_used 2681
_cell_measurement_temperature 298(2)
_cell_measurement_theta_max 26.9465
_cell_measurement_theta_min 4.1355
_cell_measurement_wavelength 0.71073
_cell_volume 877.8(3)
_computing_cell_refinement
;
CrysAlisPro, Oxford Diffraction Ltd.,
Version 1.171.34.41 (release 13-09-2010 CrysAlis171 .NET)
(compiled Sep 13 2010,14:28:38)
;
_computing_data_collection
;
CrysAlisPro, Oxford Diffraction Ltd.,
Version 1.171.34.41 (release 13-09-2010 CrysAlis171 .NET)
(compiled Sep 13 2010,14:28:38)
;
_computing_data_reduction
;
CrysAlisPro, Oxford Diffraction Ltd.,
Version 1.171.34.41 (release 13-09-2010 CrysAlis171 .NET)
(compiled Sep 13 2010,14:28:38)
;
_computing_molecular_graphics 'Ortep-3 for Windows (Farrugia, 1997)'
_computing_publication_material 'WinGX publication routines (Farrugia, 1999)'
_computing_structure_refinement 'SHELXL-97 (Sheldrick, 1997)'
_diffrn_ambient_temperature 298(2)
_diffrn_detector_area_resol_mean 16.4547
_diffrn_measured_fraction_theta_full 0.901
_diffrn_measured_fraction_theta_max 0.901
_diffrn_measurement_device_type 'Xcalibur, Sapphire3'
_diffrn_measurement_method '\w scans'
_diffrn_orient_matrix_UB_11 -0.0216768
_diffrn_orient_matrix_UB_12 0.0336373
_diffrn_orient_matrix_UB_13 0.0630886
_diffrn_orient_matrix_UB_21 0.0485381
_diffrn_orient_matrix_UB_22 0.0447283
_diffrn_orient_matrix_UB_23 -0.027485
_diffrn_orient_matrix_UB_31 -0.0656109
_diffrn_orient_matrix_UB_32 0.021587
_diffrn_orient_matrix_UB_33 -0.0412791
_diffrn_radiation_monochromator graphite
_diffrn_radiation_probe x-ray
_diffrn_radiation_type MoK\a
_diffrn_radiation_wavelength 0.71069
_diffrn_reflns_av_R_equivalents 0.2563
_diffrn_reflns_av_unetI/netI 0.0915
_diffrn_reflns_limit_h_max 10
_diffrn_reflns_limit_h_min -10
_diffrn_reflns_limit_k_max 14
_diffrn_reflns_limit_k_min -14
_diffrn_reflns_limit_l_max 11
_diffrn_reflns_limit_l_min -10
_diffrn_reflns_number 9952
_diffrn_reflns_theta_full 27
_diffrn_reflns_theta_max 27
_diffrn_reflns_theta_min 4.61
_exptl_absorpt_coefficient_mu 0.214
_exptl_absorpt_correction_T_max 1
_exptl_absorpt_correction_T_min 0.7969
_exptl_absorpt_correction_type multi-scan
_exptl_absorpt_process_details
;
CrysAlisPro, Oxford Diffraction Ltd.,
Version 1.171.34.41 (release 13-09-2010 CrysAlis171 .NET)
(compiled Sep 13 2010,14:28:38)
Empirical absorption correction using spherical harmonics,
implemented in SCALE3 ABSPACK scaling algorithm.
;
_exptl_crystal_colour colourless
_exptl_crystal_density_diffrn 1.661
_exptl_crystal_density_method 'not measured'
_exptl_crystal_description prism
_exptl_crystal_F_000 456
_exptl_crystal_size_max 0.08
_exptl_crystal_size_mid 0.05
_exptl_crystal_size_min 0.05
_refine_diff_density_max 1.169
_refine_diff_density_min -0.779
_refine_diff_density_rms 0.181
_refine_ls_extinction_method none
_refine_ls_goodness_of_fit_ref 1.124
_refine_ls_hydrogen_treatment mixed
_refine_ls_matrix_type full
_refine_ls_number_parameters 75
_refine_ls_number_reflns 873
_refine_ls_number_restraints 0
_refine_ls_restrained_S_all 1.124
_refine_ls_R_factor_all 0.1345
_refine_ls_R_factor_gt 0.1031
_refine_ls_shift/su_max 0
_refine_ls_shift/su_mean 0
_refine_ls_structure_factor_coef Fsqd
_refine_ls_weighting_details 'calc w=1/[\s^2^(Fo^2^)+(0.2000P)^2^+0.0000P] where P=(Fo^2^+2Fc^2^)/3'
_refine_ls_weighting_scheme calc
_refine_ls_wR_factor_gt 0.2709
_refine_ls_wR_factor_ref 0.3236
_reflns_number_gt 558
_reflns_number_total 873
_reflns_threshold_expression >2sigma(I)
_cod_data_source_file c2ce25048a.txt
_cod_data_source_block Gua
_cod_database_code 7208061

loop_
_symmetry_equiv_pos_as_xyz
'x, y, z'
'-x+1/2, -y, z'
'x, -y+1/2, -z+1/2'
'-x+1/2, y+1/2, -z+1/2'
'-x, -y, -z'
'x-1/2, y, -z'
'-x, y-1/2, z-1/2'
'x-1/2, -y-1/2, z-1/2'

loop_
_atom_site_label
_atom_site_type_symbol
_atom_site_fract_x
_atom_site_fract_y
_atom_site_fract_z
_atom_site_U_iso_or_equiv
_atom_site_adp_type
_atom_site_occupancy
_atom_site_symmetry_multiplicity
_atom_site_calc_flag
_atom_site_refinement_flags
C1 C 0.75 0 0.8000(6) 0.0420(19) Uani 1 2 d S
H1 H 0.75 0 0.6948 0.05 Uiso 1 2 calc SR
C2 C 0.5181(5) 0.2770(4) 1.0190(4) 0.0374(13) Uani 1 1 d .
H2 H 0.5808 0.2237 1.0683 0.045 Uiso 1 1 calc R
C3 C 0.75 0.5 0.2436(6) 0.0345(18) Uani 1 2 d S
N1 N 0.8372(5) 0.4255(3) 0.3166(4) 0.0559(15) Uani 1 1 d .
H4 H 0.823(6) 0.426(4) 0.411(6) 0.067 Uiso 1 1 d .
H5 H 0.916(6) 0.376(4) 0.263(6) 0.067 Uiso 1 1 d .
N2 N 0.75 0.5 0.0941(5) 0.0474(18) Uani 1 2 d S
H3 H 0.801(7) 0.458(5) 0.053(7) 0.057 Uiso 1 1 d .
O1 O 0.7516(3) 0.0943(3) 0.8602(3) 0.0351(11) Uani 1 1 d .
O2 O 0.5608(4) 0.3048(2) 0.8894(3) 0.0366(10) Uani 1 1 d .
O3 O 0.9024(4) 0.3124(2) 0.9117(3) 0.0405(11) Uani 1 1 d .
Mg1 Mg 0.74743(18) 0.25 0.75 0.0282(9) Uani 1 2 d S

loop_
_atom_site_aniso_label
_atom_site_aniso_U_11
_atom_site_aniso_U_22
_atom_site_aniso_U_33
_atom_site_aniso_U_23
_atom_site_aniso_U_13
_atom_site_aniso_U_12
C1 0.088(6) 0.024(3) 0.014(3) 0 0 -0.002(2)
C2 0.052(3) 0.038(3) 0.023(2) 0.0045(16) 0.0054(17) 0.0037(17)
C3 0.055(5) 0.028(4) 0.020(3) 0 0 0.000(2)
N1 0.083(4) 0.059(3) 0.025(2) 0.0051(16) 0.0049(18) 0.021(2)
N2 0.084(5) 0.041(4) 0.017(3) 0 0 0.016(3)
O1 0.060(3) 0.029(2) 0.0165(16) 0.0012(11) 0.0004(10) 0.0030(10)
O2 0.049(2) 0.0427(19) 0.0177(15) -0.0009(11) 0.0067(10) 0.0042(12)
O3 0.055(2) 0.0406(19) 0.0255(16) -0.0015(11) -0.0159(13) -0.0004(14)
Mg1 0.0470(18) 0.0260(15) 0.0117(12) 0.0004(6) 0 0

loop_
_atom_type_symbol
_atom_type_description
_atom_type_scat_dispersion_real
_atom_type_scat_dispersion_imag
_atom_type_scat_source
C C 0.0033 0.0016 'International Tables Vol C Tables 4.2.6.8 and 6.1.1.4'
H H 0 0 'International Tables Vol C Tables 4.2.6.8 and 6.1.1.4'
N N 0.0061 0.0033 'International Tables Vol C Tables 4.2.6.8 and 6.1.1.4'
O O 0.0106 0.006 'International Tables Vol C Tables 4.2.6.8 and 6.1.1.4'
Mg Mg 0.0486 0.0363 'International Tables Vol C Tables 4.2.6.8 and 6.1.1.4'

loop_
_geom_angle_atom_site_label_1
_geom_angle_atom_site_label_2
_geom_angle_atom_site_label_3
_geom_angle
_geom_angle_site_symmetry_1
_geom_angle_site_symmetry_3
O1 C1 O1 129.0(5) 2_655 .
O1 C1 H1 115.5 2_655 .
O1 C1 H1 115.5 . .
O3 C2 O2 126.9(4) 6_557 .
O3 C2 H2 116.6 6_557 .
O2 C2 H2 116.6 . .
N1 C3 N1 121.2(5) . 2_665
N1 C3 N2 119.4(2) . .
N1 C3 N2 119.4(2) 2_665 .
C3 N1 H4 114(4) . .
C3 N1 H5 122(3) . .
H4 N1 H5 124(5) . .
C3 N2 H3 119(5) . .
C1 O1 Mg1 126.6(3) . .
C2 O2 Mg1 132.5(3) . .
C2 O3 Mg1 136.3(3) 6_657 .
O3 Mg1 O3 102.12(19) . 3_556
O3 Mg1 O1 89.83(11) . 3_556
O3 Mg1 O1 88.96(11) 3_556 3_556
O3 Mg1 O1 88.96(11) . .
O3 Mg1 O1 89.83(10) 3_556 .
O1 Mg1 O1 178.08(15) 3_556 .
O3 Mg1 O2 170.58(13) . 3_556
O3 Mg1 O2 87.30(12) 3_556 3_556
O1 Mg1 O2 90.63(10) 3_556 3_556
O1 Mg1 O2 90.80(11) . 3_556
O3 Mg1 O2 87.30(12) . .
O3 Mg1 O2 170.58(13) 3_556 .
O1 Mg1 O2 90.80(11) 3_556 .
O1 Mg1 O2 90.63(10) . .
O2 Mg1 O2 83.29(17) 3_556 .

loop_
_geom_bond_atom_site_label_1
_geom_bond_atom_site_label_2
_geom_bond_distance
_geom_bond_site_symmetry_2
C1 O1 1.236(4) 2_655
C1 O1 1.236(4) .
C1 H1 0.93 .
C2 O3 1.222(5) 6_557
C2 O2 1.245(4) .
C2 H2 0.93 .
C3 N1 1.315(4) .
C3 N1 1.315(4) 2_665
C3 N2 1.322(7) .
N1 H4 0.84(6) .
N1 H5 1.00(5) .
N2 H3 0.75(5) .
O1 Mg1 2.084(3) .
O2 Mg1 2.095(3) .
O3 C2 1.222(5) 6_657
O3 Mg1 2.069(3) .
Mg1 O3 2.069(3) 3_556
Mg1 O1 2.084(3) 3_556
Mg1 O2 2.095(3) 3_556

loop_
_geom_hbond_atom_site_label_D
_geom_hbond_atom_site_label_H
_geom_hbond_atom_site_label_A
_geom_hbond_distance_DH
_geom_hbond_distance_HA
_geom_hbond_distance_DA
_geom_hbond_angle_DHA
_geom_hbond_site_symmetry_A
N1 H4 O1 0.84(6) 2.12(6) 2.956(5) 170(5) 3_556
N1 H5 O2 1.00(5) 2.00(6) 2.980(5) 165(4) 6_656
N2 H3 O3 0.75(5) 2.29(6) 3.027(4) 167(6) 1_554
